data_7000896
loop_
_publ_author_name
'Moxey, Graeme J.'
'Jones, Cameron'
'Stasch, Andreas'
'Junk, Peter C.'
'Deacon, Glen B.'
'Woodul, William D.'
'Drago, Penny R.'

_publ_section_title
;
 Complexes of four-membered group 13 metal(I) N-heterocyclic carbene
 analogues with platinum(II) fragments
;
_journal_coden_ASTM DTARAF
_journal_issue 14
_journal_name_full 'Dalton Transactions'
_journal_page_first 2630
_journal_page_last 2636
_journal_paper_doi 10.1039/b821984b
_journal_year 2009
_chemical_formula_sum 'C88 H118 F8 Ga2 N6 O2 Pt'
_chemical_formula_weight 1778.41
_space_group_IT_number 14
_symmetry_cell_setting monoclinic
_symmetry_space_group_name_Hall '-P 2ybc'
_symmetry_space_group_name_H-M 'P 1 21/c 1'
_atom_sites_solution_hydrogens geom
_atom_sites_solution_primary direct
_atom_sites_solution_secondary difmap
_audit_creation_method SHELXL-97
_cell_angle_alpha 90.00
_cell_angle_beta 92.83(3)
_cell_angle_gamma 90.00
_cell_formula_units_Z 4
_cell_length_a 12.221(2)
_cell_length_b 24.728(5)
_cell_length_c 27.652(6)
_cell_measurement_temperature 150(2)
_cell_volume 8346(3)
_computing_structure_refinement 'SHELXL-97 (Sheldrick, 1997)'
_computing_structure_solution 'SHELXS-97 (Sheldrick, 1990)'
_diffrn_ambient_temperature 150(2)
_diffrn_measured_fraction_theta_full 0.995
_diffrn_measured_fraction_theta_max 0.995
_diffrn_measurement_device_type 'Nonius Kappa CCD'
_diffrn_radiation_monochromator graphite
_diffrn_radiation_source 'fine-focus sealed tube'
_diffrn_radiation_type MoK\a
_diffrn_radiation_wavelength 0.71073
_diffrn_reflns_av_R_equivalents 0.0391
_diffrn_reflns_av_sigmaI/netI 0.0584
_diffrn_reflns_limit_h_max 15
_diffrn_reflns_limit_h_min -15
_diffrn_reflns_limit_k_max 30
_diffrn_reflns_limit_k_min -28
_diffrn_reflns_limit_l_max 34
_diffrn_reflns_limit_l_min -34
_diffrn_reflns_number 30825
_diffrn_reflns_theta_full 26.00
_diffrn_reflns_theta_max 26.00
_diffrn_reflns_theta_min 2.95
_exptl_absorpt_coefficient_mu 2.381
_exptl_absorpt_correction_T_max 0.716
_exptl_absorpt_correction_T_min 0.505
_exptl_absorpt_correction_type multi-scan
_exptl_absorpt_process_details 'Sortav, Blessing (1995)'
_exptl_crystal_colour colorless
_exptl_crystal_density_diffrn 1.415
_exptl_crystal_density_method 'not measured'
_exptl_crystal_description block
_exptl_crystal_F_000 3664
_exptl_crystal_size_max 0.30
_exptl_crystal_size_mid 0.15
_exptl_crystal_size_min 0.15
_refine_diff_density_max 1.946
_refine_diff_density_min -0.811
_refine_diff_density_rms 0.100
_refine_ls_extinction_method none
_refine_ls_goodness_of_fit_ref 1.042
_refine_ls_hydrogen_treatment constr
_refine_ls_matrix_type full
_refine_ls_number_parameters 953
_refine_ls_number_reflns 16305
_refine_ls_number_restraints 4
_refine_ls_restrained_S_all 1.043
_refine_ls_R_factor_all 0.0552
_refine_ls_R_factor_gt 0.0395
_refine_ls_shift/su_max 0.003
_refine_ls_shift/su_mean 0.000
_refine_ls_structure_factor_coef Fsqd
_refine_ls_weighting_details 'calc w=1/[\s^2^(Fo^2^)+(0.0283P)^2^+14.4411P] where P=(Fo^2^+2Fc^2^)/3'
_refine_ls_weighting_scheme calc
_refine_ls_wR_factor_gt 0.0854
_refine_ls_wR_factor_ref 0.0914
_reflns_number_gt 13107
_reflns_number_total 16305
_reflns_threshold_expression >2sigma(I)
_cod_data_source_file B821984B.txt
_cod_data_source_block compound6
_cod_original_sg_symbol_H-M P2(1)/c
_cod_database_code 7000896

loop_
_symmetry_equiv_pos_as_xyz
'x, y, z'
'-x, y+1/2, -z+1/2'
'-x, -y, -z'
'x, -y-1/2, z-1/2'

loop_
_atom_site_label
_atom_site_type_symbol
_atom_site_fract_x
_atom_site_fract_y
_atom_site_fract_z
_atom_site_U_iso_or_equiv
_atom_site_adp_type
_atom_site_occupancy
_atom_site_symmetry_multiplicity
_atom_site_calc_flag
_atom_site_refinement_flags
_atom_site_disorder_assembly
_atom_site_disorder_group
Pt1 Pt 0.120433(13) 0.260381(6) 0.362687(5) 0.01986(5) Uani 1 1 d . . .
Ga1 Ga 0.23455(4) 0.248974(17) 0.432894(16) 0.02129(10) Uani 1 1 d . . .
F1 F 0.2364(2) 0.37676(10) 0.34857(9) 0.0367(6) Uani 1 1 d . . .
O1 O -0.0044(3) 0.49704(12) 0.42474(12) 0.0434(9) Uani 1 1 d . . .
N1 N 0.2907(3) 0.21692(13) 0.49452(11) 0.0219(7) Uani 1 1 d . . .
C1 C 0.3709(3) 0.25516(16) 0.50137(14) 0.0217(9) Uani 1 1 d . . .
Ga2 Ga 0.12705(3) 0.170812(17) 0.332680(16) 0.02055(10) Uani 1 1 d . . .
F2 F 0.1871(2) 0.47621(10) 0.37572(9) 0.0414(7) Uani 1 1 d . . .
O2 O -0.1208(3) 0.34135(13) 0.16928(12) 0.0477(9) Uani 1 1 d . . .
N2 N 0.3607(3) 0.28922(13) 0.46291(12) 0.0232(7) Uani 1 1 d . . .
C2 C 0.2836(3) 0.16407(16) 0.51451(14) 0.0244(9) Uani 1 1 d . . .
F3 F -0.1284(2) 0.40969(11) 0.44841(10) 0.0455(7) Uani 1 1 d . . .
N3 N 0.4453(3) 0.25880(14) 0.53917(12) 0.0249(8) Uani 1 1 d . . .
C3 C 0.1841(3) 0.15029(17) 0.53522(15) 0.0273(10) Uani 1 1 d . . .
F4 F -0.0709(2) 0.30925(10) 0.42714(10) 0.0400(7) Uani 1 1 d . . .
N4 N 0.1820(3) 0.09894(13) 0.31165(12) 0.0214(7) Uani 1 1 d . . .
C4 C 0.1765(4) 0.09929(18) 0.55641(16) 0.0350(11) Uani 1 1 d . . .
H4 H 0.1113 0.0895 0.5716 0.042 Uiso 1 1 calc R . .
F5 F -0.1392(2) 0.27426(11) 0.33004(10) 0.0410(7) Uani 1 1 d . . .
N5 N 0.0108(3) 0.12366(13) 0.30438(12) 0.0217(7) Uani 1 1 d . . .
C5 C 0.2622(5) 0.06271(19) 0.55576(17) 0.0435(13) Uani 1 1 d . . .
H5 H 0.2568 0.0290 0.5719 0.052 Uiso 1 1 calc R . .
F6 F -0.2413(2) 0.30666(11) 0.24845(10) 0.0467(7) Uani 1 1 d . . .
N6 N 0.0532(3) 0.03451(13) 0.27417(12) 0.0215(7) Uani 1 1 d . . .
C6 C 0.3556(4) 0.07503(18) 0.53181(16) 0.0373(11) Uani 1 1 d . . .
H6 H 0.4120 0.0488 0.5300 0.045 Uiso 1 1 calc R . .
F7 F 0.1004(2) 0.33366(11) 0.17907(9) 0.0434(7) Uani 1 1 d . . .
C7 C 0.3681(4) 0.12567(17) 0.51029(15) 0.0285(10) Uani 1 1 d . . .
F8 F 0.2032(2) 0.29853(11) 0.26004(9) 0.0382(6) Uani 1 1 d . . .
C8 C 0.0872(3) 0.18888(18) 0.53263(16) 0.0308(10) Uani 1 1 d . . .
H8 H 0.0858 0.2063 0.4999 0.037 Uiso 1 1 calc R . .
C9 C 0.0990(4) 0.23437(19) 0.56995(17) 0.0381(11) Uani 1 1 d . . .
H9A H 0.0369 0.2593 0.5656 0.057 Uiso 1 1 calc R . .
H9B H 0.1674 0.2540 0.5655 0.057 Uiso 1 1 calc R . .
H9C H 0.1002 0.2190 0.6026 0.057 Uiso 1 1 calc R . .
C10 C -0.0231(4) 0.1605(2) 0.5369(2) 0.0492(14) Uani 1 1 d . . .
H10A H -0.0280 0.1461 0.5697 0.074 Uiso 1 1 calc R . .
H10B H -0.0294 0.1309 0.5134 0.074 Uiso 1 1 calc R . .
H10C H -0.0825 0.1865 0.5303 0.074 Uiso 1 1 calc R . .
C11 C 0.4663(3) 0.13792(18) 0.48031(16) 0.0300(10) Uani 1 1 d . . .
H11 H 0.4911 0.1753 0.4891 0.036 Uiso 1 1 calc R . .
C12 C 0.5648(4) 0.1004(2) 0.4902(2) 0.0509(14) Uani 1 1 d . . .
H12A H 0.5834 0.0994 0.5251 0.076 Uiso 1 1 calc R . .
H12B H 0.6276 0.1139 0.4731 0.076 Uiso 1 1 calc R . .
H12C H 0.5463 0.0639 0.4788 0.076 Uiso 1 1 calc R . .
C13 C 0.4344(4) 0.13835(19) 0.42628(16) 0.0346(11) Uani 1 1 d . . .
H13A H 0.4130 0.1018 0.4158 0.052 Uiso 1 1 calc R . .
H13B H 0.4969 0.1504 0.4082 0.052 Uiso 1 1 calc R . .
H13C H 0.3727 0.1631 0.4201 0.052 Uiso 1 1 calc R . .
C14 C 0.3955(4) 0.34356(17) 0.45603(15) 0.0276(10) Uani 1 1 d . . .
C15 C 0.4499(4) 0.3547(2) 0.41376(18) 0.0431(13) Uani 1 1 d . . .
C16 C 0.4814(5) 0.4079(2) 0.4046(2) 0.0581(16) Uani 1 1 d . . .
H16 H 0.5198 0.4157 0.3764 0.070 Uiso 1 1 calc R . .
C17 C 0.4578(5) 0.4486(2) 0.4355(2) 0.0612(17) Uani 1 1 d . . .
H17 H 0.4811 0.4844 0.4292 0.073 Uiso 1 1 calc R . .
C18 C 0.4001(5) 0.4380(2) 0.47600(19) 0.0495(14) Uani 1 1 d . . .
H18 H 0.3827 0.4669 0.4969 0.059 Uiso 1 1 calc R . .
C19 C 0.3666(4) 0.38587(18) 0.48701(16) 0.0332(11) Uani 1 1 d . . .
C20 C 0.2960(4) 0.37540(18) 0.53007(16) 0.0346(11) Uani 1 1 d . . .
H20 H 0.3191 0.3399 0.5445 0.042 Uiso 1 1 calc R . .
C21 C 0.3072(5) 0.4181(2) 0.57029(19) 0.0583(16) Uani 1 1 d . . .
H21A H 0.3847 0.4225 0.5803 0.087 Uiso 1 1 calc R . .
H21B H 0.2664 0.4063 0.5980 0.087 Uiso 1 1 calc R . .
H21C H 0.2777 0.4526 0.5582 0.087 Uiso 1 1 calc R . .
C22 C 0.1757(4) 0.3705(2) 0.51331(17) 0.0423(12) Uani 1 1 d . . .
H22A H 0.1319 0.3622 0.5411 0.063 Uiso 1 1 calc R . .
H22B H 0.1671 0.3415 0.4893 0.063 Uiso 1 1 calc R . .
H22C H 0.1507 0.4048 0.4987 0.063 Uiso 1 1 calc R . .
C23 C 0.4669(5) 0.3098(3) 0.3750(2) 0.0630(16) Uiso 1 1 d D . .
H23 H 0.4047 0.2838 0.3772 0.076 Uiso 1 1 calc R . .
C26 C 0.4233(3) 0.23080(17) 0.58571(14) 0.0269(9) Uani 1 1 d . . .
H26 H 0.3586 0.2070 0.5781 0.032 Uiso 1 1 calc R . .
C27 C 0.5140(4) 0.19299(19) 0.60465(15) 0.0340(11) Uani 1 1 d . . .
H27A H 0.5786 0.2144 0.6161 0.041 Uiso 1 1 calc R . .
H27B H 0.5364 0.1690 0.5782 0.041 Uiso 1 1 calc R . .
C28 C 0.4739(4) 0.1588(2) 0.64633(17) 0.0437(12) Uani 1 1 d . . .
H28A H 0.4132 0.1351 0.6341 0.052 Uiso 1 1 calc R . .
H28B H 0.5343 0.1354 0.6591 0.052 Uiso 1 1 calc R . .
C29 C 0.4341(4) 0.1944(2) 0.68713(17) 0.0464(13) Uani 1 1 d . . .
H29A H 0.4034 0.1713 0.7124 0.056 Uiso 1 1 calc R . .
H29B H 0.4967 0.2147 0.7021 0.056 Uiso 1 1 calc R . .
C30 C 0.3471(4) 0.2337(2) 0.66786(17) 0.0442(13) Uani 1 1 d . . .
H30A H 0.3256 0.2577 0.6944 0.053 Uiso 1 1 calc R . .
H30B H 0.2813 0.2133 0.6562 0.053 Uiso 1 1 calc R . .
C31 C 0.3884(4) 0.26828(19) 0.62624(15) 0.0346(11) Uani 1 1 d . . .
H31A H 0.3296 0.2928 0.6138 0.041 Uiso 1 1 calc R . .
H31B H 0.4515 0.2906 0.6381 0.041 Uiso 1 1 calc R . .
C32 C 0.5492(3) 0.28973(18) 0.53253(16) 0.0321(10) Uani 1 1 d . . .
H32 H 0.5335 0.3129 0.5033 0.039 Uiso 1 1 calc R . .
C33 C 0.6454(4) 0.2544(2) 0.51983(19) 0.0415(12) Uani 1 1 d . . .
H33A H 0.6229 0.2299 0.4928 0.050 Uiso 1 1 calc R . .
H33B H 0.6688 0.2319 0.5481 0.050 Uiso 1 1 calc R . .
C34 C 0.7414(4) 0.2899(2) 0.50510(19) 0.0504(14) Uani 1 1 d . . .
H34A H 0.8046 0.2667 0.4981 0.060 Uiso 1 1 calc R . .
H34B H 0.7197 0.3102 0.4753 0.060 Uiso 1 1 calc R . .
C35 C 0.7742(4) 0.3290(3) 0.5448(2) 0.0624(17) Uani 1 1 d . . .
H35A H 0.8338 0.3526 0.5339 0.075 Uiso 1 1 calc R . .
H35B H 0.8025 0.3087 0.5736 0.075 Uiso 1 1 calc R . .
C36 C 0.6788(5) 0.3634(2) 0.5581(2) 0.0645(18) Uani 1 1 d . . .
H36A H 0.6553 0.3863 0.5301 0.077 Uiso 1 1 calc R . .
H36B H 0.7021 0.3875 0.5852 0.077 Uiso 1 1 calc R . .
C37 C 0.5819(4) 0.3290(2) 0.57298(19) 0.0471(14) Uani 1 1 d . . .
H37A H 0.6025 0.3086 0.6029 0.057 Uiso 1 1 calc R . .
H37B H 0.5191 0.3527 0.5797 0.057 Uiso 1 1 calc R . .
C38 C 0.0798(3) 0.08270(15) 0.29546(14) 0.0210(9) Uani 1 1 d . . .
C39 C 0.2712(3) 0.06445(16) 0.32786(14) 0.0228(9) Uani 1 1 d . . .
C40 C 0.2617(4) 0.02932(17) 0.36725(16) 0.0314(10) Uani 1 1 d . . .
C41 C 0.3540(4) -0.00095(19) 0.38205(18) 0.0432(13) Uani 1 1 d . . .
H41 H 0.3494 -0.0254 0.4083 0.052 Uiso 1 1 calc R . .
C42 C 0.4511(4) 0.0039(2) 0.3595(2) 0.0475(14) Uani 1 1 d . . .
H42 H 0.5124 -0.0173 0.3702 0.057 Uiso 1 1 calc R . .
C43 C 0.4602(4) 0.0389(2) 0.32171(19) 0.0406(12) Uani 1 1 d . . .
H43 H 0.5281 0.0420 0.3067 0.049 Uiso 1 1 calc R . .
C44 C 0.3704(3) 0.07034(17) 0.30476(16) 0.0290(10) Uani 1 1 d . . .
C45 C 0.1536(4) 0.02586(18) 0.39332(16) 0.0349(11) Uani 1 1 d . . .
H45 H 0.0921 0.0283 0.3682 0.042 Uiso 1 1 calc R . .
C46 C 0.1426(4) 0.0735(2) 0.42827(17) 0.0411(12) Uani 1 1 d . . .
H46A H 0.0706 0.0722 0.4424 0.062 Uiso 1 1 calc R . .
H46B H 0.1501 0.1076 0.4106 0.062 Uiso 1 1 calc R . .
H46C H 0.2001 0.0712 0.4542 0.062 Uiso 1 1 calc R . .
C47 C 0.1405(5) -0.0271(2) 0.42111(19) 0.0557(15) Uani 1 1 d . . .
H47A H 0.1951 -0.0287 0.4482 0.084 Uiso 1 1 calc R . .
H47B H 0.1511 -0.0578 0.3994 0.084 Uiso 1 1 calc R . .
H47C H 0.0668 -0.0288 0.4335 0.084 Uiso 1 1 calc R . .
C48 C 0.3801(4) 0.10978(19) 0.26334(17) 0.0355(11) Uani 1 1 d . . .
H48 H 0.3063 0.1124 0.2462 0.043 Uiso 1 1 calc R . .
C49 C 0.4089(4) 0.16595(19) 0.28335(19) 0.0431(12) Uani 1 1 d . . .
H49A H 0.3526 0.1776 0.3051 0.065 Uiso 1 1 calc R . .
H49B H 0.4126 0.1917 0.2565 0.065 Uiso 1 1 calc R . .
H49C H 0.4801 0.1645 0.3013 0.065 Uiso 1 1 calc R . .
C50 C 0.4618(4) 0.0915(2) 0.2258(2) 0.0523(15) Uani 1 1 d . . .
H50A H 0.4579 0.1163 0.1981 0.078 Uiso 1 1 calc R . .
H50B H 0.4430 0.0549 0.2147 0.078 Uiso 1 1 calc R . .
H50C H 0.5362 0.0917 0.2407 0.078 Uiso 1 1 calc R . .
C51 C -0.0907(3) 0.13841(16) 0.27976(16) 0.0262(9) Uani 1 1 d . . .
C52 C -0.0980(4) 0.14870(16) 0.22949(16) 0.0300(10) Uani 1 1 d . . .
C53 C -0.1967(4) 0.16877(19) 0.2098(2) 0.0441(13) Uani 1 1 d . . .
H53 H -0.2046 0.1753 0.1760 0.053 Uiso 1 1 calc R . .
C54 C -0.2833(4) 0.1794(2) 0.2383(2) 0.0534(15) Uani 1 1 d . . .
H54 H -0.3494 0.1939 0.2241 0.064 Uiso 1 1 calc R . .
C55 C -0.2746(4) 0.1692(2) 0.2871(2) 0.0478(14) Uani 1 1 d . . .
H55 H -0.3350 0.1769 0.3063 0.057 Uiso 1 1 calc R . .
C56 C -0.1791(4) 0.1477(2) 0.30907(18) 0.0379(11) Uani 1 1 d . . .
C57 C -0.0010(4) 0.13813(17) 0.19773(15) 0.0312(10) Uani 1 1 d . . .
H57 H 0.0369 0.1050 0.2108 0.037 Uiso 1 1 calc R . .
C58 C -0.0341(5) 0.1268(2) 0.14502(17) 0.0494(14) Uani 1 1 d . . .
H58A H -0.0940 0.1004 0.1433 0.074 Uiso 1 1 calc R . .
H58B H 0.0288 0.1122 0.1286 0.074 Uiso 1 1 calc R . .
H58C H -0.0586 0.1604 0.1292 0.074 Uiso 1 1 calc R . .
C59 C 0.0831(4) 0.18380(18) 0.20032(17) 0.0386(12) Uani 1 1 d . . .
H59A H 0.0497 0.2169 0.1867 0.058 Uiso 1 1 calc R . .
H59B H 0.1462 0.1737 0.1817 0.058 Uiso 1 1 calc R . .
H59C H 0.1072 0.1901 0.2342 0.058 Uiso 1 1 calc R . .
C60 C -0.1723(5) 0.1309(2) 0.3617(2) 0.0579(15) Uiso 1 1 d D . .
H60 H -0.1062 0.1073 0.3665 0.070 Uiso 1 1 calc R . .
C63 C 0.1393(3) 0.00530(16) 0.24787(16) 0.0263(9) Uani 1 1 d . . .
H63 H 0.2048 0.0295 0.2499 0.032 Uiso 1 1 calc R . .
C64 C 0.1131(4) -0.00313(19) 0.19360(16) 0.0363(11) Uani 1 1 d . . .
H64A H 0.0565 -0.0315 0.1888 0.044 Uiso 1 1 calc R . .
H64B H 0.0843 0.0308 0.1789 0.044 Uiso 1 1 calc R . .
C65 C 0.2172(4) -0.02001(19) 0.16936(19) 0.0431(13) Uani 1 1 d . . .
H65A H 0.2003 -0.0262 0.1344 0.052 Uiso 1 1 calc R . .
H65B H 0.2720 0.0094 0.1726 0.052 Uiso 1 1 calc R . .
C66 C 0.2643(4) -0.0712(2) 0.1922(2) 0.0530(15) Uani 1 1 d . . .
H66A H 0.3347 -0.0797 0.1778 0.064 Uiso 1 1 calc R . .
H66B H 0.2134 -0.1016 0.1851 0.064 Uiso 1 1 calc R . .
C67 C 0.2829(4) -0.0654(2) 0.2468(2) 0.0493(14) Uani 1 1 d . . .
H67A H 0.3410 -0.0383 0.2540 0.059 Uiso 1 1 calc R . .
H67B H 0.3079 -0.1004 0.2607 0.059 Uiso 1 1 calc R . .
C68 C 0.1781(4) -0.04799(17) 0.26997(17) 0.0358(11) Uani 1 1 d . . .
H68A H 0.1208 -0.0759 0.2644 0.043 Uiso 1 1 calc R . .
H68B H 0.1920 -0.0437 0.3053 0.043 Uiso 1 1 calc R . .
C69 C -0.0632(3) 0.01493(16) 0.27688(15) 0.0261(9) Uani 1 1 d . . .
H69 H -0.1020 0.0433 0.2953 0.031 Uiso 1 1 calc R . .
C70 C -0.0729(4) -0.03726(19) 0.30609(18) 0.0413(12) Uani 1 1 d . . .
H70A H -0.0298 -0.0342 0.3372 0.050 Uiso 1 1 calc R . .
H70B H -0.0440 -0.0681 0.2878 0.050 Uiso 1 1 calc R . .
C71 C -0.1946(4) -0.0465(2) 0.31544(18) 0.0440(13) Uani 1 1 d . . .
H71A H -0.2022 -0.0807 0.3335 0.053 Uiso 1 1 calc R . .
H71B H -0.2209 -0.0167 0.3358 0.053 Uiso 1 1 calc R . .
C72 C -0.2648(4) -0.0492(2) 0.26907(18) 0.0409(12) Uani 1 1 d . . .
H72A H -0.3428 -0.0522 0.2768 0.049 Uiso 1 1 calc R . .
H72B H -0.2452 -0.0818 0.2506 0.049 Uiso 1 1 calc R . .
C73 C -0.2491(4) 0.0008(2) 0.23817(19) 0.0422(12) Uani 1 1 d . . .
H73A H -0.2778 0.0329 0.2548 0.051 Uiso 1 1 calc R . .
H73B H -0.2909 -0.0034 0.2068 0.051 Uiso 1 1 calc R . .
C74 C -0.1276(3) 0.00923(19) 0.22916(16) 0.0326(11) Uani 1 1 d . . .
H74A H -0.0996 -0.0220 0.2110 0.039 Uiso 1 1 calc R . .
H74B H -0.1186 0.0422 0.2094 0.039 Uiso 1 1 calc R . .
C75 C 0.0857(3) 0.33789(15) 0.38665(14) 0.0234(9) Uani 1 1 d . . .
C76 C 0.1470(4) 0.38261(17) 0.37495(14) 0.0267(9) Uani 1 1 d . . .
C77 C 0.1211(4) 0.43476(16) 0.38806(15) 0.0293(10) Uani 1 1 d . . .
C78 C 0.0285(4) 0.44573(16) 0.41327(15) 0.0321(11) Uani 1 1 d . . .
C79 C -0.0353(4) 0.40169(18) 0.42425(15) 0.0308(10) Uani 1 1 d . . .
C80 C -0.0057(4) 0.35011(16) 0.41182(15) 0.0281(10) Uani 1 1 d . . .
C81 C 0.0734(5) 0.52793(19) 0.45398(19) 0.0513(15) Uani 1 1 d . . .
H81A H 0.0956 0.5073 0.4831 0.077 Uiso 1 1 calc R . .
H81B H 0.0397 0.5621 0.4634 0.077 Uiso 1 1 calc R . .
H81C H 0.1378 0.5356 0.4354 0.077 Uiso 1 1 calc R . .
C82 C 0.0376(3) 0.28345(15) 0.29908(14) 0.0229(9) Uani 1 1 d . . .
C83 C -0.0758(4) 0.28744(16) 0.29290(15) 0.0278(10) Uani 1 1 d . . .
C84 C -0.1300(4) 0.30483(17) 0.25101(17) 0.0326(10) Uani 1 1 d . . .
C85 C -0.0727(4) 0.32093(16) 0.21139(16) 0.0314(10) Uani 1 1 d . . .
C86 C 0.0400(4) 0.31873(17) 0.21687(15) 0.0310(10) Uani 1 1 d . . .
C87 C 0.0913(3) 0.30091(16) 0.25919(14) 0.0245(9) Uani 1 1 d . . .
C88 C -0.1886(5) 0.3057(3) 0.1426(2) 0.0660(18) Uani 1 1 d . . .
H88A H -0.1444 0.2764 0.1299 0.099 Uiso 1 1 calc R . .
H88B H -0.2258 0.3251 0.1156 0.099 Uiso 1 1 calc R . .
H88C H -0.2433 0.2905 0.1635 0.099 Uiso 1 1 calc R . .
C24 C 0.4641(6) 0.3300(3) 0.3235(3) 0.089(2) Uiso 1 1 d D . .
H24A H 0.5310 0.3506 0.3182 0.134 Uiso 1 1 calc R . .
H24B H 0.4001 0.3533 0.3175 0.134 Uiso 1 1 calc R . .
H24C H 0.4596 0.2991 0.3012 0.134 Uiso 1 1 calc R . .
C61 C -0.1589(6) 0.1745(3) 0.3947(3) 0.095(2) Uiso 1 1 d D . .
H61A H -0.1015 0.1988 0.3840 0.143 Uiso 1 1 calc R . .
H61B H -0.1379 0.1605 0.4270 0.143 Uiso 1 1 calc R . .
H61C H -0.2280 0.1945 0.3959 0.143 Uiso 1 1 calc R . .
C62 C -0.2733(6) 0.0961(3) 0.3743(3) 0.098(3) Uiso 1 1 d D . .
H62A H -0.2569 0.0765 0.4046 0.148 Uiso 1 1 calc R . .
H62B H -0.2898 0.0702 0.3481 0.148 Uiso 1 1 calc R . .
H62C H -0.3367 0.1198 0.3781 0.148 Uiso 1 1 calc R . .
C25 C 0.5639(7) 0.2808(4) 0.3878(3) 0.120(3) Uiso 1 1 d D . .
H25A H 0.5692 0.2493 0.3666 0.180 Uiso 1 1 calc R . .
H25B H 0.5621 0.2688 0.4215 0.180 Uiso 1 1 calc R . .
H25C H 0.6275 0.3043 0.3841 0.180 Uiso 1 1 calc R . .

loop_
_atom_site_aniso_label
_atom_site_aniso_U_11
_atom_site_aniso_U_22
_atom_site_aniso_U_33
_atom_site_aniso_U_23
_atom_site_aniso_U_13
_atom_site_aniso_U_12
Pt1 0.02249(9) 0.01783(8) 0.01900(8) -0.00096(6) -0.00159(6) -0.00033(7)
Ga1 0.0236(2) 0.0211(2) 0.0188(2) -0.00005(17) -0.00210(18) -0.00209(18)
F1 0.0409(16) 0.0325(14) 0.0376(15) 0.0003(12) 0.0122(13) -0.0053(12)
O1 0.070(2) 0.0231(16) 0.0365(19) -0.0074(14) -0.0069(18) 0.0140(16)
N1 0.0216(18) 0.0231(17) 0.0206(17) 0.0001(14) -0.0026(14) -0.0042(14)
C1 0.017(2) 0.028(2) 0.020(2) -0.0010(17) 0.0012(16) 0.0011(17)
Ga2 0.0211(2) 0.0177(2) 0.0224(2) -0.00160(18) -0.00253(18) 0.00027(18)
F2 0.0660(19) 0.0252(13) 0.0330(15) 0.0035(11) 0.0008(14) -0.0107(13)
O2 0.074(3) 0.0298(18) 0.037(2) 0.0034(15) -0.0246(18) 0.0031(17)
N2 0.0266(19) 0.0236(18) 0.0193(17) -0.0022(14) -0.0009(15) -0.0080(15)
C2 0.031(2) 0.023(2) 0.019(2) 0.0023(17) -0.0040(18) -0.0047(18)
F3 0.0514(18) 0.0443(16) 0.0421(17) -0.0096(13) 0.0162(14) 0.0098(14)
N3 0.0199(18) 0.035(2) 0.0195(18) 0.0000(15) -0.0025(15) -0.0040(15)
C3 0.029(2) 0.029(2) 0.024(2) -0.0002(18) 0.0003(19) -0.0091(19)
F4 0.0456(16) 0.0291(14) 0.0470(17) -0.0056(12) 0.0184(13) -0.0069(12)
N4 0.0210(18) 0.0195(17) 0.0232(18) 0.0016(14) -0.0037(14) -0.0023(14)
C4 0.044(3) 0.035(3) 0.026(2) 0.007(2) 0.002(2) -0.013(2)
F5 0.0307(14) 0.0517(17) 0.0408(16) 0.0078(13) 0.0026(12) -0.0009(13)
N5 0.0192(17) 0.0194(17) 0.0263(19) -0.0038(14) -0.0027(14) 0.0006(14)
C5 0.071(4) 0.027(2) 0.032(3) 0.012(2) -0.004(3) -0.004(3)
F6 0.0321(15) 0.0506(17) 0.0557(19) 0.0077(14) -0.0148(13) 0.0078(13)
N6 0.0234(18) 0.0197(17) 0.0213(18) -0.0024(14) -0.0004(14) -0.0057(14)
C6 0.050(3) 0.029(2) 0.033(3) 0.002(2) -0.003(2) 0.006(2)
F7 0.0592(19) 0.0483(17) 0.0229(14) 0.0041(12) 0.0055(13) 0.0057(14)
C7 0.033(2) 0.026(2) 0.026(2) -0.0022(18) -0.0061(19) 0.0028(19)
F8 0.0314(15) 0.0525(17) 0.0310(14) 0.0024(12) 0.0037(12) 0.0043(13)
C8 0.027(2) 0.038(3) 0.027(2) 0.006(2) 0.0019(19) -0.006(2)
C9 0.036(3) 0.040(3) 0.039(3) -0.005(2) 0.003(2) 0.004(2)
C10 0.033(3) 0.054(3) 0.061(4) -0.002(3) 0.005(3) -0.008(2)
C11 0.026(2) 0.033(2) 0.031(2) -0.003(2) -0.0025(19) 0.0057(19)
C12 0.039(3) 0.064(4) 0.049(3) 0.000(3) -0.004(3) 0.021(3)
C13 0.036(3) 0.038(3) 0.031(3) -0.003(2) 0.006(2) 0.002(2)
C14 0.032(2) 0.024(2) 0.026(2) 0.0016(18) -0.0056(19) -0.0115(19)
C15 0.051(3) 0.042(3) 0.038(3) -0.004(2) 0.012(2) -0.026(2)
C16 0.076(4) 0.052(3) 0.047(3) 0.004(3) 0.013(3) -0.035(3)
C17 0.090(5) 0.038(3) 0.055(4) 0.007(3) 0.001(3) -0.037(3)
C18 0.072(4) 0.031(3) 0.045(3) -0.007(2) -0.008(3) -0.010(3)
C19 0.042(3) 0.028(2) 0.029(2) -0.0022(19) -0.007(2) -0.007(2)
C20 0.049(3) 0.031(2) 0.024(2) -0.0024(19) -0.003(2) 0.003(2)
C21 0.086(5) 0.048(3) 0.040(3) -0.021(3) -0.002(3) 0.000(3)
C22 0.051(3) 0.044(3) 0.032(3) 0.001(2) 0.003(2) 0.005(2)
C26 0.025(2) 0.036(2) 0.019(2) 0.0038(18) -0.0053(17) -0.0052(19)
C27 0.035(3) 0.043(3) 0.023(2) 0.002(2) -0.002(2) 0.000(2)
C28 0.046(3) 0.053(3) 0.031(3) 0.009(2) -0.009(2) 0.002(3)
C29 0.051(3) 0.063(3) 0.024(3) 0.004(2) -0.002(2) -0.007(3)
C30 0.044(3) 0.066(4) 0.022(2) -0.001(2) -0.001(2) -0.004(3)
C31 0.033(3) 0.046(3) 0.025(2) -0.003(2) -0.004(2) -0.003(2)
C32 0.027(2) 0.039(3) 0.031(2) 0.003(2) -0.002(2) -0.011(2)
C33 0.024(2) 0.059(3) 0.041(3) -0.001(2) -0.002(2) -0.012(2)
C34 0.024(3) 0.079(4) 0.049(3) 0.005(3) 0.006(2) -0.020(3)
C35 0.035(3) 0.094(5) 0.058(4) 0.003(3) -0.004(3) -0.033(3)
C36 0.057(4) 0.068(4) 0.068(4) -0.016(3) -0.001(3) -0.041(3)
C37 0.039(3) 0.054(3) 0.048(3) -0.015(3) -0.002(2) -0.024(3)
C38 0.023(2) 0.020(2) 0.020(2) 0.0028(16) 0.0015(17) -0.0019(17)
C39 0.024(2) 0.021(2) 0.023(2) -0.0023(17) -0.0093(17) 0.0010(17)
C40 0.039(3) 0.026(2) 0.028(2) 0.0000(19) -0.008(2) -0.002(2)
C41 0.059(4) 0.028(3) 0.041(3) 0.004(2) -0.017(3) 0.006(2)
C42 0.039(3) 0.042(3) 0.060(4) -0.005(3) -0.019(3) 0.021(2)
C43 0.026(3) 0.045(3) 0.050(3) -0.010(3) -0.003(2) 0.010(2)
C44 0.024(2) 0.031(2) 0.031(2) -0.0062(19) -0.0055(19) 0.0028(19)
C45 0.047(3) 0.031(2) 0.026(2) 0.0046(19) -0.009(2) -0.012(2)
C46 0.050(3) 0.045(3) 0.029(3) -0.002(2) 0.001(2) -0.007(2)
C47 0.079(4) 0.044(3) 0.044(3) 0.013(3) -0.004(3) -0.022(3)
C48 0.023(2) 0.046(3) 0.037(3) 0.000(2) 0.000(2) -0.001(2)
C49 0.032(3) 0.044(3) 0.054(3) 0.006(2) 0.008(2) -0.005(2)
C50 0.039(3) 0.065(4) 0.054(3) -0.008(3) 0.016(3) -0.011(3)
C51 0.020(2) 0.023(2) 0.035(2) -0.0003(18) -0.0056(19) -0.0030(17)
C52 0.035(3) 0.018(2) 0.036(3) -0.0040(19) -0.009(2) -0.0011(19)
C53 0.045(3) 0.036(3) 0.049(3) -0.001(2) -0.024(3) 0.010(2)
C54 0.035(3) 0.045(3) 0.078(4) 0.002(3) -0.023(3) 0.006(2)
C55 0.017(2) 0.056(3) 0.070(4) 0.003(3) -0.005(2) 0.000(2)
C56 0.021(2) 0.045(3) 0.047(3) 0.009(2) 0.001(2) -0.001(2)
C57 0.047(3) 0.021(2) 0.024(2) -0.0007(18) -0.008(2) 0.007(2)
C58 0.075(4) 0.043(3) 0.029(3) 0.003(2) -0.010(3) -0.003(3)
C59 0.049(3) 0.034(3) 0.032(3) -0.004(2) 0.002(2) 0.002(2)
C63 0.022(2) 0.021(2) 0.036(3) -0.0049(18) 0.0007(19) -0.0007(17)
C64 0.043(3) 0.036(3) 0.031(3) -0.005(2) 0.010(2) 0.004(2)
C65 0.049(3) 0.036(3) 0.046(3) -0.006(2) 0.019(3) 0.001(2)
C66 0.045(3) 0.042(3) 0.074(4) -0.010(3) 0.020(3) 0.008(3)
C67 0.040(3) 0.032(3) 0.075(4) -0.010(3) -0.007(3) 0.011(2)
C68 0.048(3) 0.020(2) 0.039(3) -0.004(2) 0.001(2) 0.007(2)
C69 0.028(2) 0.023(2) 0.027(2) -0.0054(18) 0.0076(19) -0.0066(18)
C70 0.046(3) 0.037(3) 0.041(3) 0.009(2) -0.005(2) -0.018(2)
C71 0.052(3) 0.043(3) 0.038(3) -0.001(2) 0.012(3) -0.020(3)
C72 0.028(3) 0.045(3) 0.051(3) -0.013(2) 0.010(2) -0.013(2)
C73 0.028(3) 0.056(3) 0.043(3) -0.001(2) -0.004(2) -0.010(2)
C74 0.029(2) 0.042(3) 0.026(2) -0.003(2) -0.003(2) -0.015(2)
C75 0.033(2) 0.017(2) 0.019(2) -0.0001(16) -0.0049(18) 0.0019(18)
C76 0.036(3) 0.026(2) 0.018(2) -0.0012(17) 0.0010(18) 0.0025(19)
C77 0.047(3) 0.022(2) 0.019(2) 0.0024(17) -0.005(2) -0.004(2)
C78 0.055(3) 0.019(2) 0.021(2) -0.0038(18) -0.009(2) 0.009(2)
C79 0.039(3) 0.032(2) 0.021(2) -0.0057(19) -0.002(2) 0.011(2)
C80 0.038(3) 0.024(2) 0.022(2) -0.0017(18) 0.0045(19) 0.0009(19)
C81 0.087(4) 0.026(3) 0.040(3) -0.009(2) -0.007(3) 0.006(3)
C82 0.028(2) 0.0156(19) 0.024(2) -0.0048(17) -0.0032(18) 0.0048(17)
C83 0.034(2) 0.021(2) 0.028(2) -0.0001(18) -0.001(2) -0.0004(19)
C84 0.029(2) 0.022(2) 0.045(3) -0.004(2) -0.010(2) 0.0053(19)
C85 0.048(3) 0.018(2) 0.027(2) 0.0016(18) -0.015(2) 0.003(2)
C86 0.046(3) 0.024(2) 0.024(2) 0.0000(18) 0.004(2) 0.005(2)
C87 0.030(2) 0.021(2) 0.022(2) -0.0067(17) -0.0031(18) 0.0022(18)
C88 0.061(4) 0.096(5) 0.038(3) 0.016(3) -0.024(3) -0.032(4)

loop_
_atom_type_symbol
_atom_type_description
_atom_type_scat_dispersion_real
_atom_type_scat_dispersion_imag
_atom_type_scat_source
C C 0.0033 0.0016 'International Tables Vol C Tables 4.2.6.8 and 6.1.1.4'
H H 0.0000 0.0000 'International Tables Vol C Tables 4.2.6.8 and 6.1.1.4'
N N 0.0061 0.0033 'International Tables Vol C Tables 4.2.6.8 and 6.1.1.4'
O O 0.0106 0.0060 'International Tables Vol C Tables 4.2.6.8 and 6.1.1.4'
F F 0.0171 0.0103 'International Tables Vol C Tables 4.2.6.8 and 6.1.1.4'
Ga Ga 0.2307 1.6083 'International Tables Vol C Tables 4.2.6.8 and 6.1.1.4'
Pt Pt -1.7033 8.3905 'International Tables Vol C Tables 4.2.6.8 and 6.1.1.4'

loop_
_geom_angle_atom_site_label_1
_geom_angle_atom_site_label_2
_geom_angle_atom_site_label_3
_geom_angle
_geom_angle_site_symmetry_1
_geom_angle_site_symmetry_3
_geom_angle_publ_flag
C82 Pt1 C75 85.27(15) . . ?
C82 Pt1 Ga1 169.13(11) . . ?
C75 Pt1 Ga1 88.25(11) . . ?
C82 Pt1 Ga2 89.07(10) . . ?
C75 Pt1 Ga2 170.15(12) . . ?
Ga1 Pt1 Ga2 98.512(17) . . ?
N1 Ga1 N2 67.02(13) . . ?
N1 Ga1 Pt1 158.27(10) . . ?
N2 Ga1 Pt1 134.66(10) . . ?
C78 O1 C81 115.3(4) . . ?
C1 N1 C2 129.6(4) . . ?
C1 N1 Ga1 93.3(2) . . ?
C2 N1 Ga1 132.8(3) . . ?
N3 C1 N2 126.6(4) . . ?
N3 C1 N1 127.0(4) . . ?
N2 C1 N1 106.4(3) . . ?
N5 Ga2 N4 66.66(13) . . ?
N5 Ga2 Pt1 131.02(9) . . ?
N4 Ga2 Pt1 162.26(10) . . ?
C85 O2 C88 115.7(4) . . ?
C1 N2 C14 132.3(3) . . ?
C1 N2 Ga1 93.2(2) . . ?
C14 N2 Ga1 130.4(3) . . ?
C3 C2 C7 121.3(4) . . ?
C3 C2 N1 116.7(4) . . ?
C7 C2 N1 121.8(4) . . ?
C1 N3 C26 119.4(3) . . ?
C1 N3 C32 118.6(3) . . ?
C26 N3 C32 122.0(3) . . ?
C4 C3 C2 117.7(4) . . ?
C4 C3 C8 121.3(4) . . ?
C2 C3 C8 121.0(4) . . ?
C38 N4 C39 126.5(3) . . ?
C38 N4 Ga2 92.4(2) . . ?
C39 N4 Ga2 134.2(3) . . ?
C5 C4 C3 121.3(4) . . ?
C38 N5 C51 129.7(3) . . ?
C38 N5 Ga2 94.1(2) . . ?
C51 N5 Ga2 129.0(3) . . ?
C6 C5 C4 120.4(4) . . ?
C38 N6 C63 118.4(3) . . ?
C38 N6 C69 117.7(3) . . ?
C63 N6 C69 123.9(3) . . ?
C5 C6 C7 120.8(4) . . ?
C6 C7 C2 118.1(4) . . ?
C6 C7 C11 121.1(4) . . ?
C2 C7 C11 120.7(4) . . ?
C3 C8 C9 112.5(4) . . ?
C3 C8 C10 113.4(4) . . ?
C9 C8 C10 109.9(4) . . ?
C7 C11 C13 111.4(4) . . ?
C7 C11 C12 114.5(4) . . ?
C13 C11 C12 109.9(4) . . ?
C15 C14 C19 120.4(4) . . ?
C15 C14 N2 117.0(4) . . ?
C19 C14 N2 122.3(4) . . ?
C16 C15 C14 118.8(5) . . ?
C16 C15 C23 119.8(4) . . ?
C14 C15 C23 121.2(4) . . ?
C17 C16 C15 120.9(5) . . ?
C16 C17 C18 120.2(5) . . ?
C17 C18 C19 121.5(5) . . ?
C18 C19 C14 118.1(4) . . ?
C18 C19 C20 120.8(4) . . ?
C14 C19 C20 121.1(4) . . ?
C22 C20 C19 110.5(4) . . ?
C22 C20 C21 109.0(4) . . ?
C19 C20 C21 114.5(4) . . ?
C25 C23 C24 112.5(6) . . ?
C25 C23 C15 109.0(6) . . ?
C24 C23 C15 114.6(5) . . ?
N3 C26 C27 114.9(3) . . ?
N3 C26 C31 114.7(4) . . ?
C27 C26 C31 110.1(4) . . ?
C26 C27 C28 110.1(4) . . ?
C29 C28 C27 111.3(4) . . ?
C30 C29 C28 110.7(4) . . ?
C29 C30 C31 111.6(4) . . ?
C26 C31 C30 108.9(4) . . ?
N3 C32 C37 115.4(4) . . ?
N3 C32 C33 113.8(4) . . ?
C37 C32 C33 111.0(4) . . ?
C32 C33 C34 110.0(4) . . ?
C35 C34 C33 110.8(4) . . ?
C34 C35 C36 111.1(5) . . ?
C35 C36 C37 111.8(5) . . ?
C32 C37 C36 109.6(4) . . ?
N5 C38 N6 126.8(4) . . ?
N5 C38 N4 106.8(3) . . ?
N6 C38 N4 126.4(4) . . ?
C40 C39 C44 121.5(4) . . ?
C40 C39 N4 121.3(4) . . ?
C44 C39 N4 117.0(4) . . ?
C41 C40 C39 117.6(4) . . ?
C41 C40 C45 122.1(4) . . ?
C39 C40 C45 120.3(4) . . ?
C42 C41 C40 121.5(5) . . ?
C43 C42 C41 120.5(5) . . ?
C42 C43 C44 120.9(4) . . ?
C39 C44 C43 117.9(4) . . ?
C39 C44 C48 120.8(4) . . ?
C43 C44 C48 121.3(4) . . ?
C47 C45 C46 109.0(4) . . ?
C47 C45 C40 113.4(4) . . ?
C46 C45 C40 110.9(4) . . ?
C44 C48 C49 109.7(4) . . ?
C44 C48 C50 113.4(4) . . ?
C49 C48 C50 111.3(4) . . ?
C56 C51 C52 121.8(4) . . ?
C56 C51 N5 116.2(4) . . ?
C52 C51 N5 121.7(4) . . ?
C53 C52 C51 117.5(4) . . ?
C53 C52 C57 121.2(4) . . ?
C51 C52 C57 121.4(4) . . ?
C54 C53 C52 121.4(5) . . ?
C55 C54 C53 120.2(5) . . ?
C54 C55 C56 121.5(5) . . ?
C55 C56 C51 117.6(5) . . ?
C55 C56 C60 122.0(5) . . ?
C51 C56 C60 120.3(4) . . ?
C58 C57 C59 109.2(4) . . ?
C58 C57 C52 113.8(4) . . ?
C59 C57 C52 112.6(3) . . ?
C61 C60 C56 114.2(6) . . ?
C61 C60 C62 110.2(6) . . ?
C56 C60 C62 111.1(5) . . ?
N6 C63 C68 115.9(3) . . ?
N6 C63 C64 115.1(3) . . ?
C68 C63 C64 108.8(4) . . ?
C65 C64 C63 109.3(4) . . ?
C66 C65 C64 110.7(4) . . ?
C65 C66 C67 111.8(4) . . ?
C66 C67 C68 110.9(4) . . ?
C63 C68 C67 109.2(4) . . ?
N6 C69 C74 116.0(3) . . ?
N6 C69 C70 113.2(4) . . ?
C74 C69 C70 109.4(4) . . ?
C69 C70 C71 108.3(4) . . ?
C72 C71 C70 112.2(4) . . ?
C71 C72 C73 111.1(4) . . ?
C72 C73 C74 110.6(4) . . ?
C69 C74 C73 109.8(4) . . ?
C80 C75 C76 113.9(4) . . ?
C80 C75 Pt1 123.1(3) . . ?
C76 C75 Pt1 122.8(3) . . ?
F1 C76 C77 116.4(4) . . ?
F1 C76 C75 120.2(4) . . ?
C77 C76 C75 123.5(4) . . ?
F2 C77 C76 119.5(4) . . ?
F2 C77 C78 119.3(4) . . ?
C76 C77 C78 121.3(4) . . ?
O1 C78 C79 120.2(4) . . ?
O1 C78 C77 123.6(4) . . ?
C79 C78 C77 116.1(4) . . ?
F3 C79 C80 119.6(4) . . ?
F3 C79 C78 119.2(4) . . ?
C80 C79 C78 121.2(4) . . ?
F4 C80 C79 116.4(4) . . ?
F4 C80 C75 119.6(4) . . ?
C79 C80 C75 124.0(4) . . ?
C87 C82 C83 113.0(4) . . ?
C87 C82 Pt1 122.3(3) . . ?
C83 C82 Pt1 124.6(3) . . ?
F5 C83 C84 116.4(4) . . ?
F5 C83 C82 119.5(4) . . ?
C84 C83 C82 124.1(4) . . ?
F6 C84 C83 119.6(4) . . ?
F6 C84 C85 119.5(4) . . ?
C83 C84 C85 120.9(4) . . ?
O2 C85 C86 119.4(4) . . ?
O2 C85 C84 124.2(4) . . ?
C86 C85 C84 116.3(4) . . ?
F7 C86 C87 120.0(4) . . ?
F7 C86 C85 118.8(4) . . ?
C87 C86 C85 121.2(4) . . ?
F8 C87 C86 116.3(4) . . ?
F8 C87 C82 119.2(4) . . ?
C86 C87 C82 124.5(4) . . ?

loop_
_geom_bond_atom_site_label_1
_geom_bond_atom_site_label_2
_geom_bond_distance
_geom_bond_site_symmetry_2
_geom_bond_publ_flag
Pt1 C82 2.066(4) . ?
Pt1 C75 2.078(4) . ?
Pt1 Ga1 2.3508(8) . ?
Pt1 Ga2 2.3679(6) . ?
Ga1 N1 1.972(3) . ?
Ga1 N2 1.982(3) . ?
F1 C76 1.351(5) . ?
O1 C78 1.373(5) . ?
O1 C81 1.437(6) . ?
N1 C1 1.369(5) . ?
N1 C2 1.423(5) . ?
C1 N3 1.354(5) . ?
C1 N2 1.358(5) . ?
Ga2 N5 1.970(3) . ?
Ga2 N4 1.997(3) . ?
F2 C77 1.359(5) . ?
O2 C85 1.374(5) . ?
O2 C88 1.396(6) . ?
N2 C14 1.425(5) . ?
C2 C3 1.411(6) . ?
C2 C7 1.412(6) . ?
F3 C79 1.362(5) . ?
N3 C26 1.497(5) . ?
N3 C32 1.501(5) . ?
C3 C4 1.396(6) . ?
C3 C8 1.520(6) . ?
F4 C80 1.366(5) . ?
N4 C38 1.366(5) . ?
N4 C39 1.438(5) . ?
C4 C5 1.385(7) . ?
F5 C83 1.356(5) . ?
N5 C38 1.348(5) . ?
N5 C51 1.432(5) . ?
C5 C6 1.381(7) . ?
F6 C84 1.358(5) . ?
N6 C38 1.361(5) . ?
N6 C63 1.494(5) . ?
N6 C69 1.508(5) . ?
C6 C7 1.398(6) . ?
F7 C86 1.360(5) . ?
C7 C11 1.522(6) . ?
F8 C87 1.367(5) . ?
C8 C9 1.528(6) . ?
C8 C10 1.529(6) . ?
C11 C13 1.525(6) . ?
C11 C12 1.533(6) . ?
C14 C15 1.400(6) . ?
C14 C19 1.408(6) . ?
C15 C16 1.397(7) . ?
C15 C23 1.564(7) . ?
C16 C17 1.362(8) . ?
C17 C18 1.377(7) . ?
C18 C19 1.390(6) . ?
C19 C20 1.527(6) . ?
C20 C22 1.524(7) . ?
C20 C21 1.534(6) . ?
C23 C25 1.415(9) . ?
C23 C24 1.508(8) . ?
C26 C27 1.523(6) . ?
C26 C31 1.531(6) . ?
C27 C28 1.530(6) . ?
C28 C29 1.529(7) . ?
C29 C30 1.518(7) . ?
C30 C31 1.539(6) . ?
C32 C37 1.519(6) . ?
C32 C33 1.520(6) . ?
C33 C34 1.536(6) . ?
C34 C35 1.502(7) . ?
C35 C36 1.504(8) . ?
C36 C37 1.531(7) . ?
C39 C40 1.402(6) . ?
C39 C44 1.406(6) . ?
C40 C41 1.398(6) . ?
C40 C45 1.538(6) . ?
C41 C42 1.373(7) . ?
C42 C43 1.365(7) . ?
C43 C44 1.407(6) . ?
C44 C48 1.513(6) . ?
C45 C47 1.531(6) . ?
C45 C46 1.534(6) . ?
C48 C49 1.530(7) . ?
C48 C50 1.544(6) . ?
C51 C56 1.401(6) . ?
C51 C52 1.412(6) . ?
C52 C53 1.391(6) . ?
C52 C57 1.532(6) . ?
C53 C54 1.376(7) . ?
C54 C55 1.371(8) . ?
C55 C56 1.394(6) . ?
C56 C60 1.512(7) . ?
C57 C58 1.520(6) . ?
C57 C59 1.525(6) . ?
C60 C61 1.417(8) . ?
C60 C62 1.558(8) . ?
C63 C68 1.518(6) . ?
C63 C64 1.533(6) . ?
C64 C65 1.524(6) . ?
C65 C66 1.515(7) . ?
C66 C67 1.521(8) . ?
C67 C68 1.523(6) . ?
C69 C74 1.509(6) . ?
C69 C70 1.530(6) . ?
C70 C71 1.539(6) . ?
C71 C72 1.509(7) . ?
C72 C73 1.519(7) . ?
C73 C74 1.532(6) . ?
C75 C80 1.379(6) . ?
C75 C76 1.383(6) . ?
C76 C77 1.381(6) . ?
C77 C78 1.385(6) . ?
C78 C79 1.382(6) . ?
C79 C80 1.374(6) . ?
C82 C87 1.380(6) . ?
C82 C83 1.391(6) . ?
C83 C84 1.375(6) . ?
C84 C85 1.387(6) . ?
C85 C86 1.379(6) . ?
C86 C87 1.373(6) . ?
